data_4101929
loop_
_publ_author_name
'Jared S. Silvia'
'Christopher C. Cummins'

_publ_contact_author_address
;Department of Chemistry
Massachusetts Institute of Technology
Cambridge, MA
02139
;
_publ_contact_author_email ccummins@mit.edu
_publ_contact_author_name 'Christopher C. Cummins'
_publ_section_title
;
 Ligand-Based Reduction of CO2 to CO Mediated by an Anionic Niobium
 Nitride Complex
;
_journal_name_full 'Journal of the American Chemical Society'
_journal_page_first 2169
_journal_page_last 2171
_journal_paper_doi 10.1021/ja910445r
_journal_volume 132
_journal_year 2010
_chemical_formula_moiety 'C39 H57 N4 Nb O3, C2 H4 O0.5'
_chemical_formula_sum 'C41 H61 N4 Nb O3.5'
_chemical_formula_weight 758.85
_chemical_name_systematic
; 
 ? 
;
_space_group_IT_number 14
_symmetry_cell_setting monoclinic
_symmetry_space_group_name_Hall '-P 2ybc'
_symmetry_space_group_name_H-M 'P 1 21/c 1'
_atom_sites_solution_hydrogens geom
_atom_sites_solution_primary direct
_atom_sites_solution_secondary difmap
_audit_creation_method SHELXL-97
_cell_angle_alpha 90.00
_cell_angle_beta 96.863(2)
_cell_angle_gamma 90.00
_cell_formula_units_Z 4
_cell_length_a 19.4174(15)
_cell_length_b 12.2901(10)
_cell_length_c 16.7769(13)
_cell_measurement_reflns_used 9841
_cell_measurement_temperature 100(2)
_cell_measurement_theta_max 27.50
_cell_measurement_theta_min 2.25
_cell_volume 3975.0(5)
_computing_cell_refinement 'SAINT 7.46A (Bruker-AXS, 2008)'
_computing_data_collection 'APEX2 3.0 (Bruker-AXS, 2008)'
_computing_data_reduction 'SAINT 7.46A (Bruker-AXS, 2008)'
_computing_molecular_graphics 'Bruker SHELXTL'
_computing_publication_material 'Bruker SHELXTL'
_computing_structure_refinement 'SHELXL-97 (Sheldrick, 2008)'
_computing_structure_solution 'SHELXS-97 (Sheldrick, 2008)'
_diffrn_ambient_temperature 100(2)
_diffrn_detector_area_resol_mean 8.3
_diffrn_measured_fraction_theta_full 0.996
_diffrn_measured_fraction_theta_max 0.996
_diffrn_measurement_device_type 'Bruker Smart APEX CCD'
_diffrn_measurement_method 'omega and phi scans'
_diffrn_radiation_monochromator graphite
_diffrn_radiation_source 'fine-focus sealed tube'
_diffrn_radiation_type MoK\a
_diffrn_radiation_wavelength 0.71073
_diffrn_reflns_av_R_equivalents 0.0859
_diffrn_reflns_av_sigmaI/netI 0.0517
_diffrn_reflns_limit_h_max 24
_diffrn_reflns_limit_h_min -25
_diffrn_reflns_limit_k_max 15
_diffrn_reflns_limit_k_min -15
_diffrn_reflns_limit_l_max 21
_diffrn_reflns_limit_l_min -21
_diffrn_reflns_number 75498
_diffrn_reflns_theta_full 27.55
_diffrn_reflns_theta_max 27.55
_diffrn_reflns_theta_min 1.06
_exptl_absorpt_coefficient_mu 0.345
_exptl_absorpt_correction_T_max 0.9829
_exptl_absorpt_correction_T_min 0.9186
_exptl_absorpt_correction_type multi-scan
_exptl_absorpt_process_details 'SADABS (Sheldrick, 2008)'
_exptl_crystal_colour orange
_exptl_crystal_density_diffrn 1.268
_exptl_crystal_density_method 'not measured'
_exptl_crystal_description prism
_exptl_crystal_F_000 1616
_exptl_crystal_size_max 0.25
_exptl_crystal_size_mid 0.25
_exptl_crystal_size_min 0.05
_refine_diff_density_max 0.869
_refine_diff_density_min -0.729
_refine_diff_density_rms 0.080
_refine_ls_extinction_method none
_refine_ls_goodness_of_fit_ref 1.022
_refine_ls_hydrogen_treatment constr
_refine_ls_matrix_type full
_refine_ls_number_parameters 485
_refine_ls_number_reflns 9136
_refine_ls_number_restraints 44
_refine_ls_restrained_S_all 1.020
_refine_ls_R_factor_all 0.0696
_refine_ls_R_factor_gt 0.0424
_refine_ls_shift/su_max 0.002
_refine_ls_shift/su_mean 0.000
_refine_ls_structure_factor_coef Fsqd
_refine_ls_weighting_details 'calc w=1/[\s^2^(Fo^2^)+(0.0369P)^2^+5.3472P] where P=(Fo^2^+2Fc^2^)/3'
_refine_ls_weighting_scheme calc
_refine_ls_wR_factor_gt 0.0907
_refine_ls_wR_factor_ref 0.1037
_reflns_number_gt 6762
_reflns_number_total 9136
_reflns_threshold_expression >2sigma(I)
_cod_data_source_file ja910445r_si_001_3.cif
_cod_data_source_block Me-2
_cod_database_code 4101929

loop_
_symmetry_equiv_pos_as_xyz
'x, y, z'
'-x, y+1/2, -z+1/2'
'-x, -y, -z'
'x, -y-1/2, z-1/2'

loop_
_atom_site_label
_atom_site_type_symbol
_atom_site_fract_x
_atom_site_fract_y
_atom_site_fract_z
_atom_site_U_iso_or_equiv
_atom_site_adp_type
_atom_site_occupancy
_atom_site_symmetry_multiplicity
_atom_site_calc_flag
_atom_site_refinement_flags
_atom_site_disorder_assembly
_atom_site_disorder_group
Nb1 Nb 0.294972(12) 0.936651(18) 0.761404(14) 0.01625(7) Uani 1 1 d . . .
N1 N 0.22598(11) 0.86899(17) 0.82483(13) 0.0170(5) Uani 1 1 d . . .
N2 N 0.32897(11) 1.06232(17) 0.83456(12) 0.0170(4) Uani 1 1 d . . .
N3 N 0.24666(11) 1.02214(17) 0.67247(13) 0.0176(5) Uani 1 1 d . . .
N4 N 0.28892(12) 0.80253(18) 0.67806(14) 0.0239(5) Uani 1 1 d . . .
O5 O 0.39095(11) 0.87762(17) 0.78216(13) 0.0334(5) Uani 1 1 d . . .
C11 C 0.18078(13) 0.9377(2) 0.86668(15) 0.0178(5) Uani 1 1 d . . .
C12 C 0.20061(15) 0.9694(2) 0.94593(17) 0.0220(6) Uani 1 1 d . . .
H12 H 0.2460 0.9527 0.9706 0.026 Uiso 1 1 calc R . .
C13 C 0.15499(15) 1.0251(2) 0.98946(17) 0.0240(6) Uani 1 1 d . . .
C14 C 0.08884(15) 1.0495(2) 0.95196(17) 0.0246(6) Uani 1 1 d . . .
H14 H 0.0573 1.0875 0.9811 0.029 Uiso 1 1 calc R . .
C15 C 0.06796(15) 1.0195(2) 0.87272(17) 0.0234(6) Uani 1 1 d . . .
C16 C 0.11474(14) 0.9637(2) 0.83008(16) 0.0197(6) Uani 1 1 d . . .
H16 H 0.1013 0.9434 0.7758 0.024 Uiso 1 1 calc R . .
C17 C 0.21340(14) 0.7471(2) 0.83905(16) 0.0206(6) Uani 1 1 d . . .
C21 C 0.30554(14) 1.1723(2) 0.81702(15) 0.0187(5) Uani 1 1 d . . .
C22 C 0.34610(15) 1.2492(2) 0.78308(17) 0.0236(6) Uani 1 1 d . . .
H22 H 0.3910 1.2292 0.7711 0.028 Uiso 1 1 calc R . .
C23 C 0.32230(16) 1.3549(2) 0.76621(17) 0.0269(6) Uani 1 1 d . . .
C24 C 0.25703(16) 1.3834(2) 0.78563(18) 0.0287(7) Uani 1 1 d . . .
H24 H 0.2403 1.4551 0.7745 0.034 Uiso 1 1 calc R . .
C25 C 0.21558(15) 1.3096(2) 0.82094(17) 0.0253(6) Uani 1 1 d . . .
C26 C 0.24020(14) 1.2041(2) 0.83605(16) 0.0214(6) Uani 1 1 d . . .
H26 H 0.2121 1.1528 0.8597 0.026 Uiso 1 1 calc R . .
C27 C 0.38544(14) 1.0574(2) 0.90682(16) 0.0223(6) Uani 1 1 d . . .
C31 C 0.17208(13) 1.0247(2) 0.65490(15) 0.0181(5) Uani 1 1 d . . .
C32 C 0.13501(14) 1.1196(2) 0.66589(16) 0.0213(6) Uani 1 1 d . . .
H32 H 0.1587 1.1824 0.6877 0.026 Uiso 1 1 calc R . .
C33 C 0.06351(15) 1.1228(2) 0.64514(17) 0.0246(6) Uani 1 1 d . . .
C34 C 0.02932(15) 1.0291(2) 0.61502(17) 0.0264(6) Uani 1 1 d . . .
H34 H -0.0196 1.0307 0.6014 0.032 Uiso 1 1 calc R . .
C35 C 0.06545(15) 0.9330(2) 0.60452(16) 0.0240(6) Uani 1 1 d . . .
C36 C 0.13701(14) 0.9321(2) 0.62428(15) 0.0209(5) Uani 1 1 d . . .
H36 H 0.1623 0.8674 0.6168 0.025 Uiso 1 1 calc R . .
C37 C 0.28478(14) 1.0643(2) 0.60459(16) 0.0217(5) Uani 1 1 d . . .
C41 C 0.30100(16) 0.7337(2) 0.63273(18) 0.0291(7) Uani 1 1 d . . .
C131 C 0.17667(16) 1.0537(3) 1.07657(17) 0.0313(7) Uani 1 1 d . . .
H13A H 0.1692 0.9909 1.1104 0.047 Uiso 1 1 calc R . .
H13B H 0.1490 1.1153 1.0918 0.047 Uiso 1 1 calc R . .
H13C H 0.2259 1.0735 1.0839 0.047 Uiso 1 1 calc R . .
C151 C -0.00482(15) 1.0448(2) 0.83308(19) 0.0311(7) Uani 1 1 d . . .
H15A H -0.0360 1.0535 0.8744 0.047 Uiso 1 1 calc R . .
H15B H -0.0213 0.9849 0.7972 0.047 Uiso 1 1 calc R . .
H15C H -0.0041 1.1123 0.8020 0.047 Uiso 1 1 calc R . .
C171 C 0.18021(15) 0.7285(2) 0.91658(17) 0.0256(6) Uani 1 1 d . . .
H17A H 0.2110 0.7569 0.9624 0.038 Uiso 1 1 calc R . .
H17B H 0.1730 0.6504 0.9239 0.038 Uiso 1 1 calc R . .
H17C H 0.1355 0.7662 0.9128 0.038 Uiso 1 1 calc R . .
C172 C 0.16457(15) 0.7020(2) 0.76814(17) 0.0239(6) Uani 1 1 d . . .
H17D H 0.1212 0.7437 0.7622 0.036 Uiso 1 1 calc R . .
H17E H 0.1545 0.6254 0.7780 0.036 Uiso 1 1 calc R . .
H17F H 0.1868 0.7081 0.7189 0.036 Uiso 1 1 calc R . .
C173 C 0.28334(14) 0.6875(2) 0.84903(17) 0.0240(6) Uani 1 1 d . . .
H17G H 0.3054 0.6951 0.7998 0.036 Uiso 1 1 calc R . .
H17H H 0.2758 0.6103 0.8596 0.036 Uiso 1 1 calc R . .
H17I H 0.3134 0.7192 0.8942 0.036 Uiso 1 1 calc R . .
C231 C 0.36638(19) 1.4356(3) 0.7264(2) 0.0392(8) Uani 1 1 d . . .
H23A H 0.3566 1.4288 0.6680 0.059 Uiso 1 1 calc R . .
H23B H 0.4156 1.4205 0.7430 0.059 Uiso 1 1 calc R . .
H23C H 0.3554 1.5096 0.7426 0.059 Uiso 1 1 calc R . .
C251 C 0.14567(16) 1.3420(3) 0.8447(2) 0.0363(8) Uani 1 1 d . . .
H25A H 0.1518 1.3728 0.8990 0.055 Uiso 1 1 calc R . .
H25B H 0.1157 1.2778 0.8437 0.055 Uiso 1 1 calc R . .
H25C H 0.1243 1.3965 0.8069 0.055 Uiso 1 1 calc R . .
C271 C 0.36823(17) 1.1383(3) 0.97108(17) 0.0307(7) Uani 1 1 d . . .
H27A H 0.3690 1.2125 0.9498 0.046 Uiso 1 1 calc R . .
H27B H 0.4027 1.1319 1.0185 0.046 Uiso 1 1 calc R . .
H27C H 0.3220 1.1224 0.9860 0.046 Uiso 1 1 calc R . .
C272 C 0.45686(15) 1.0848(3) 0.88135(19) 0.0328(7) Uani 1 1 d . . .
H27D H 0.4586 1.1623 0.8681 0.049 Uiso 1 1 calc R . .
H27E H 0.4645 1.0414 0.8342 0.049 Uiso 1 1 calc R . .
H27F H 0.4931 1.0681 0.9255 0.049 Uiso 1 1 calc R . .
C273 C 0.38787(15) 0.9427(2) 0.94511(17) 0.0257(6) Uani 1 1 d . . .
H27G H 0.3993 0.9491 1.0034 0.038 Uiso 1 1 calc R . .
H27H H 0.4233 0.8988 0.9232 0.038 Uiso 1 1 calc R . .
H27I H 0.3425 0.9075 0.9329 0.038 Uiso 1 1 calc R . .
C331 C 0.02403(16) 1.2276(3) 0.6538(2) 0.0336(7) Uani 1 1 d . . .
H33A H 0.0455 1.2676 0.7009 0.050 Uiso 1 1 calc R . .
H33B H -0.0243 1.2107 0.6605 0.050 Uiso 1 1 calc R . .
H33C H 0.0254 1.2722 0.6056 0.050 Uiso 1 1 calc R . .
C351 C 0.02765(16) 0.8302(3) 0.57423(19) 0.0334(7) Uani 1 1 d . . .
H35A H 0.0585 0.7853 0.5456 0.050 Uiso 1 1 calc R . .
H35B H -0.0137 0.8497 0.5377 0.050 Uiso 1 1 calc R . .
H35C H 0.0138 0.7892 0.6198 0.050 Uiso 1 1 calc R . .
C371 C 0.26510(16) 0.9970(2) 0.52851(17) 0.0281(6) Uani 1 1 d . . .
H37A H 0.2767 0.9204 0.5395 0.042 Uiso 1 1 calc R . .
H37B H 0.2908 1.0237 0.4856 0.042 Uiso 1 1 calc R . .
H37C H 0.2152 1.0039 0.5117 0.042 Uiso 1 1 calc R . .
C372 C 0.26667(16) 1.1837(2) 0.58715(18) 0.0284(6) Uani 1 1 d . . .
H37D H 0.2176 1.1897 0.5657 0.043 Uiso 1 1 calc R . .
H37E H 0.2955 1.2121 0.5477 0.043 Uiso 1 1 calc R . .
H37F H 0.2753 1.2260 0.6369 0.043 Uiso 1 1 calc R . .
C373 C 0.36281(15) 1.0518(2) 0.63060(17) 0.0271(6) Uani 1 1 d . . .
H37G H 0.3752 1.0896 0.6817 0.041 Uiso 1 1 calc R . .
H37H H 0.3887 1.0835 0.5896 0.041 Uiso 1 1 calc R . .
H37I H 0.3743 0.9745 0.6371 0.041 Uiso 1 1 calc R . .
O411 O 0.30892(16) 0.6635(2) 0.58636(16) 0.0648(9) Uani 1 1 d . . .
C51 C 0.43777(16) 0.8154(3) 0.7587(2) 0.0342(7) Uani 1 1 d . . .
O511 O 0.45681(18) 0.8280(3) 0.6912(2) 0.0866(11) Uani 1 1 d . . .
C511 C 0.4705(2) 0.7314(3) 0.8077(3) 0.0678(13) Uani 1 1 d . . .
H51A H 0.4936 0.6808 0.7743 0.102 Uiso 1 1 calc R . .
H51B H 0.4356 0.6921 0.8340 0.102 Uiso 1 1 calc R . .
H51C H 0.5050 0.7634 0.8485 0.102 Uiso 1 1 calc R . .
O6 O 0.4313(4) 0.9464(6) 0.4633(4) 0.0732(17) Uani 0.50 1 d PDU A -1
C61 C 0.4875(13) 0.8928(19) 0.5123(17) 0.087(6) Uani 0.50 1 d PDU A -1
H61A H 0.5160 0.8495 0.4787 0.104 Uiso 0.50 1 calc PR A -1
H61B H 0.4696 0.8442 0.5522 0.104 Uiso 0.50 1 calc PR A -1
C62 C 0.5292(11) 0.9854(18) 0.5534(13) 0.067(5) Uani 0.50 1 d PDU A -1
H62A H 0.5791 0.9662 0.5629 0.080 Uiso 0.50 1 calc PR A -1
H62B H 0.5128 1.0028 0.6055 0.080 Uiso 0.50 1 calc PR A -1
C63 C 0.5178(8) 1.0823(16) 0.4957(12) 0.056(3) Uani 0.50 1 d PDU A -1
H63A H 0.4992 1.1461 0.5222 0.067 Uiso 0.50 1 calc PR A -1
H63B H 0.5612 1.1032 0.4743 0.067 Uiso 0.50 1 calc PR A -1
C64 C 0.4651(12) 1.0375(15) 0.4304(11) 0.062(4) Uani 0.50 1 d PDU A -1
H64A H 0.4307 1.0942 0.4118 0.074 Uiso 0.50 1 calc PR A -1
H64B H 0.4884 1.0137 0.3840 0.074 Uiso 0.50 1 calc PR A -1

loop_
_atom_site_aniso_label
_atom_site_aniso_U_11
_atom_site_aniso_U_22
_atom_site_aniso_U_33
_atom_site_aniso_U_23
_atom_site_aniso_U_13
_atom_site_aniso_U_12
Nb1 0.01634(12) 0.01577(11) 0.01685(12) -0.00147(10) 0.00288(8) 0.00121(10)
N1 0.0175(12) 0.0160(10) 0.0174(11) -0.0011(8) 0.0009(9) 0.0008(8)
N2 0.0164(11) 0.0177(10) 0.0169(11) 0.0000(9) 0.0022(8) 0.0007(9)
N3 0.0199(12) 0.0179(10) 0.0147(11) -0.0014(8) 0.0012(9) -0.0003(9)
N4 0.0274(13) 0.0200(11) 0.0248(13) -0.0021(10) 0.0048(10) 0.0017(10)
O5 0.0258(12) 0.0319(12) 0.0418(13) -0.0065(10) 0.0006(10) 0.0082(9)
C11 0.0197(13) 0.0149(11) 0.0198(13) 0.0002(10) 0.0065(10) -0.0025(10)
C12 0.0212(15) 0.0211(13) 0.0237(15) 0.0005(10) 0.0032(11) -0.0035(10)
C13 0.0293(16) 0.0222(13) 0.0218(15) -0.0039(11) 0.0087(12) -0.0064(11)
C14 0.0271(15) 0.0219(14) 0.0265(15) -0.0009(11) 0.0106(12) 0.0006(11)
C15 0.0232(15) 0.0188(13) 0.0287(16) 0.0026(11) 0.0052(12) 0.0000(11)
C16 0.0229(15) 0.0184(13) 0.0179(13) 0.0021(10) 0.0034(11) 0.0007(10)
C17 0.0230(14) 0.0144(12) 0.0241(14) 0.0012(10) 0.0018(11) 0.0015(10)
C21 0.0228(14) 0.0183(12) 0.0145(13) -0.0033(10) 0.0005(11) -0.0005(10)
C22 0.0267(15) 0.0209(13) 0.0236(15) -0.0033(11) 0.0052(12) -0.0014(11)
C23 0.0364(17) 0.0196(13) 0.0244(15) -0.0021(11) 0.0021(13) -0.0057(12)
C24 0.0392(18) 0.0159(13) 0.0287(16) -0.0048(11) -0.0054(13) 0.0024(12)
C25 0.0247(15) 0.0233(14) 0.0260(15) -0.0065(11) -0.0040(12) 0.0022(11)
C26 0.0224(15) 0.0215(13) 0.0194(14) -0.0041(10) -0.0011(11) -0.0011(11)
C27 0.0210(14) 0.0264(14) 0.0187(13) -0.0013(11) -0.0004(11) -0.0023(11)
C31 0.0171(14) 0.0226(13) 0.0143(13) 0.0040(10) 0.0004(10) -0.0001(10)
C32 0.0220(15) 0.0217(14) 0.0192(14) 0.0015(10) -0.0017(11) 0.0016(11)
C33 0.0254(16) 0.0288(15) 0.0196(14) 0.0049(11) 0.0026(12) 0.0031(12)
C34 0.0172(15) 0.0377(16) 0.0232(15) 0.0060(12) -0.0021(12) -0.0017(12)
C35 0.0260(15) 0.0288(14) 0.0167(13) 0.0045(12) -0.0001(11) -0.0066(12)
C36 0.0241(14) 0.0226(13) 0.0158(12) 0.0020(11) 0.0015(10) -0.0006(11)
C37 0.0256(14) 0.0228(13) 0.0176(13) -0.0002(11) 0.0061(11) -0.0021(12)
C41 0.0352(18) 0.0259(15) 0.0253(16) -0.0046(12) -0.0006(13) 0.0077(13)
C131 0.0336(17) 0.0366(17) 0.0251(15) -0.0082(13) 0.0096(13) -0.0063(14)
C151 0.0249(16) 0.0331(17) 0.0359(17) -0.0006(13) 0.0058(13) 0.0076(12)
C171 0.0281(16) 0.0220(14) 0.0266(16) 0.0056(11) 0.0036(12) -0.0028(11)
C172 0.0266(15) 0.0179(13) 0.0269(15) -0.0017(11) 0.0017(12) -0.0030(11)
C173 0.0251(15) 0.0176(13) 0.0287(16) 0.0026(11) 0.0006(12) 0.0021(11)
C231 0.051(2) 0.0234(15) 0.0437(19) 0.0035(15) 0.0095(16) -0.0051(15)
C251 0.0286(17) 0.0304(17) 0.049(2) -0.0095(14) -0.0009(15) 0.0101(13)
C271 0.0352(18) 0.0340(16) 0.0212(15) -0.0052(12) -0.0036(13) -0.0011(13)
C272 0.0202(15) 0.047(2) 0.0303(17) 0.0027(14) -0.0009(12) -0.0052(13)
C273 0.0210(14) 0.0311(15) 0.0239(14) 0.0039(12) -0.0012(11) 0.0037(12)
C331 0.0242(16) 0.0372(17) 0.0384(18) 0.0026(14) -0.0004(14) 0.0095(13)
C351 0.0295(17) 0.0356(17) 0.0329(17) 0.0033(13) -0.0047(14) -0.0105(13)
C371 0.0340(17) 0.0333(16) 0.0177(14) -0.0012(12) 0.0050(12) -0.0037(13)
C372 0.0321(17) 0.0251(15) 0.0281(16) 0.0051(12) 0.0039(13) -0.0053(12)
C373 0.0236(15) 0.0337(16) 0.0258(15) -0.0046(12) 0.0098(12) -0.0042(12)
O411 0.086(2) 0.0566(17) 0.0491(17) -0.0327(14) -0.0054(15) 0.0239(15)
C51 0.0278(17) 0.0382(18) 0.0391(19) 0.0014(14) 0.0147(14) 0.0063(14)
O511 0.083(2) 0.097(3) 0.087(3) 0.023(2) 0.043(2) 0.039(2)
C511 0.043(2) 0.047(2) 0.109(4) -0.008(2) -0.007(2) 0.0247(19)
O6 0.058(4) 0.092(5) 0.072(4) -0.013(4) 0.018(4) 0.009(4)
C61 0.109(12) 0.081(9) 0.072(11) 0.001(7) 0.017(8) 0.037(7)
C62 0.043(7) 0.110(11) 0.052(8) 0.020(6) 0.019(5) 0.013(8)
C63 0.041(6) 0.085(8) 0.044(6) -0.005(6) 0.010(5) 0.026(5)
C64 0.059(8) 0.084(8) 0.043(8) -0.007(6) 0.007(6) 0.022(6)

loop_
_atom_type_symbol
_atom_type_description
_atom_type_scat_dispersion_real
_atom_type_scat_dispersion_imag
_atom_type_scat_source
C C 0.0033 0.0016 'International Tables Vol C Tables 4.2.6.8 and 6.1.1.4'
H H 0.0000 0.0000 'International Tables Vol C Tables 4.2.6.8 and 6.1.1.4'
N N 0.0061 0.0033 'International Tables Vol C Tables 4.2.6.8 and 6.1.1.4'
O O 0.0106 0.0060 'International Tables Vol C Tables 4.2.6.8 and 6.1.1.4'
Nb Nb -2.0727 0.6215 'International Tables Vol C Tables 4.2.6.8 and 6.1.1.4'

loop_
_geom_angle_atom_site_label_1
_geom_angle_atom_site_label_2
_geom_angle_atom_site_label_3
_geom_angle
_geom_angle_site_symmetry_1
_geom_angle_site_symmetry_3
_geom_angle_publ_flag
N3 Nb1 N1 109.76(9) . . ?
N3 Nb1 O5 132.70(9) . . ?
N1 Nb1 O5 115.47(9) . . ?
N3 Nb1 N2 98.22(9) . . ?
N1 Nb1 N2 100.69(8) . . ?
O5 Nb1 N2 86.65(9) . . ?
N3 Nb1 N4 86.12(9) . . ?
N1 Nb1 N4 92.25(9) . . ?
O5 Nb1 N4 79.17(9) . . ?
N2 Nb1 N4 163.95(9) . . ?
C11 N1 C17 111.9(2) . . ?
C11 N1 Nb1 119.90(16) . . ?
C17 N1 Nb1 128.20(16) . . ?
C21 N2 C27 112.0(2) . . ?
C21 N2 Nb1 121.07(16) . . ?
C27 N2 Nb1 126.60(16) . . ?
C31 N3 C37 113.9(2) . . ?
C31 N3 Nb1 122.82(16) . . ?
C37 N3 Nb1 121.24(17) . . ?
C41 N4 Nb1 165.2(2) . . ?
C51 O5 Nb1 147.6(2) . . ?
C16 C11 C12 119.4(2) . . ?
C16 C11 N1 119.8(2) . . ?
C12 C11 N1 120.5(2) . . ?
C13 C12 C11 121.1(3) . . ?
C12 C13 C14 118.6(3) . . ?
C12 C13 C131 120.0(3) . . ?
C14 C13 C131 121.4(3) . . ?
C15 C14 C13 121.4(3) . . ?
C14 C15 C16 119.0(3) . . ?
C14 C15 C151 120.8(3) . . ?
C16 C15 C151 120.2(3) . . ?
C11 C16 C15 120.4(3) . . ?
C172 C17 C173 111.7(2) . . ?
C172 C17 C171 108.6(2) . . ?
C173 C17 C171 107.0(2) . . ?
C172 C17 N1 109.0(2) . . ?
C173 C17 N1 109.0(2) . . ?
C171 C17 N1 111.5(2) . . ?
C22 C21 C26 118.4(2) . . ?
C22 C21 N2 122.5(2) . . ?
C26 C21 N2 119.1(2) . . ?
C21 C22 C23 121.6(3) . . ?
C24 C23 C22 118.4(3) . . ?
C24 C23 C231 121.1(3) . . ?
C22 C23 C231 120.5(3) . . ?
C23 C24 C25 121.7(3) . . ?
C24 C25 C26 118.7(3) . . ?
C24 C25 C251 121.6(3) . . ?
C26 C25 C251 119.7(3) . . ?
C25 C26 C21 121.2(3) . . ?
C271 C27 N2 109.5(2) . . ?
C271 C27 C272 109.5(2) . . ?
N2 C27 C272 110.8(2) . . ?
C271 C27 C273 107.3(2) . . ?
N2 C27 C273 110.3(2) . . ?
C272 C27 C273 109.3(2) . . ?
C36 C31 C32 119.7(2) . . ?
C36 C31 N3 119.5(2) . . ?
C32 C31 N3 120.8(2) . . ?
C33 C32 C31 120.4(3) . . ?
C32 C33 C34 119.1(3) . . ?
C32 C33 C331 120.1(3) . . ?
C34 C33 C331 120.8(3) . . ?
C33 C34 C35 121.3(3) . . ?
C36 C35 C34 118.7(3) . . ?
C36 C35 C351 120.2(3) . . ?
C34 C35 C351 121.1(3) . . ?
C35 C36 C31 120.8(3) . . ?
N3 C37 C372 110.4(2) . . ?
N3 C37 C371 110.2(2) . . ?
C372 C37 C371 109.3(2) . . ?
N3 C37 C373 107.8(2) . . ?
C372 C37 C373 110.3(2) . . ?
C371 C37 C373 108.9(2) . . ?
N4 C41 O411 176.0(4) . . ?
O511 C51 O5 120.3(3) . . ?
O511 C51 C511 117.1(3) . . ?
O5 C51 C511 122.6(3) . . ?
C64 O6 C61 102.9(17) . . ?
O6 C61 C62 104.1(18) . . ?
C61 C62 C63 105.4(15) . . ?
C64 C63 C62 102.1(13) . . ?
O6 C64 C63 107.8(17) . . ?

loop_
_geom_bond_atom_site_label_1
_geom_bond_atom_site_label_2
_geom_bond_distance
_geom_bond_site_symmetry_2
_geom_bond_publ_flag
Nb1 N3 1.969(2) . ?
Nb1 N1 1.990(2) . ?
Nb1 O5 1.991(2) . ?
Nb1 N2 2.033(2) . ?
Nb1 N4 2.156(2) . ?
N1 C11 1.457(3) . ?
N1 C17 1.541(3) . ?
N2 C21 1.446(3) . ?
N2 C27 1.536(3) . ?
N3 C31 1.443(3) . ?
N3 C37 1.521(3) . ?
N4 C41 1.180(4) . ?
O5 C51 1.285(3) . ?
C11 C16 1.391(4) . ?
C11 C12 1.395(4) . ?
C12 C13 1.393(4) . ?
C13 C14 1.394(4) . ?
C13 C131 1.513(4) . ?
C14 C15 1.393(4) . ?
C15 C16 1.401(4) . ?
C15 C151 1.520(4) . ?
C17 C172 1.534(4) . ?
C17 C173 1.534(4) . ?
C17 C171 1.536(4) . ?
C21 C22 1.394(4) . ?
C21 C26 1.400(4) . ?
C22 C23 1.396(4) . ?
C23 C24 1.391(4) . ?
C23 C231 1.516(4) . ?
C24 C25 1.392(4) . ?
C25 C26 1.395(4) . ?
C25 C251 1.513(4) . ?
C27 C271 1.533(4) . ?
C27 C272 1.536(4) . ?
C27 C273 1.547(4) . ?
C31 C36 1.393(4) . ?
C31 C32 1.394(4) . ?
C32 C33 1.391(4) . ?
C33 C34 1.393(4) . ?
C33 C331 1.515(4) . ?
C34 C35 1.396(4) . ?
C35 C36 1.389(4) . ?
C35 C351 1.518(4) . ?
C37 C372 1.530(4) . ?
C37 C371 1.530(4) . ?
C37 C373 1.533(4) . ?
C41 O411 1.184(4) . ?
C51 O511 1.242(4) . ?
C51 C511 1.422(5) . ?
O6 C64 1.441(18) . ?
O6 C61 1.445(19) . ?
C61 C62 1.515(15) . ?
C62 C63 1.53(3) . ?
C63 C64 1.510(14) . ?
